data_7228614
loop_
_publ_author_name
'Alvarez, M. Angeles'
'Amor, Inmaculada'
'Garc\'ia, M. Esther'
'Garc\'ia-Viv\'o, Daniel'
'Ruiz, Miguel A.'
'Su\'arez, Jaime'

_publ_section_title
;
 Sn--H bond additions to asymmetric trigonal phosphinidene-bridged
 dimolybdenum complexes
;
_journal_issue 53
_journal_name_full 'RSC Adv.'
_journal_page_first 33293
_journal_paper_doi 10.1039/C7RA06439J
_journal_volume 7
_journal_year 2017
_chemical_formula_moiety 'C31 H43 Mo2 O2 P1'
_chemical_formula_sum 'C31 H43 Mo2 O2 P'
_chemical_formula_weight 670.50
_chemical_name_systematic
;
 ?
;
_chemical_properties_physical ', Air-sensitive'
_space_group_crystal_system monoclinic
_space_group_IT_number 14
_space_group_name_Hall '-P 2ybc'
_space_group_name_H-M_alt 'P 1 21/c 1'
_symmetry_space_group_name_Hall '-P 2ybc'
_symmetry_space_group_name_H-M 'P 1 21/c 1'
_atom_sites_solution_hydrogens geom
_audit_creation_method SHELXL-2016
_audit_update_record
;
2017-03-07 deposited with the CCDC.
2017-06-26 downloaded from the CCDC.
;
_cell_angle_alpha 90
_cell_angle_beta 116.2480(10)
_cell_angle_gamma 90
_cell_formula_units_Z 4
_cell_length_a 12.3155(3)
_cell_length_b 16.7360(4)
_cell_length_c 15.9369(6)
_cell_measurement_reflns_used 5254
_cell_measurement_temperature 100(2)
_cell_measurement_theta_max 25.682
_cell_measurement_theta_min 1.018
_cell_volume 2946.09(15)
_computing_cell_refinement 'HKL Scalepack (Otwinowski & Minor, 1997)'
_computing_data_collection 'Collect (Bruker AXS BV, 1997-2004)'
_computing_data_reduction
;
 HKL Denzo and Scalepack (Otwinowski & Minor, 1997) 
;
_computing_molecular_graphics 'Ortep for Windows (Farrugia, 2012)'
_computing_publication_material 'WinGX publication routines (Farrugia, 2012)'
_computing_structure_refinement 'SHELXL-2016/6 (Sheldrick, 2016)'
_computing_structure_solution 'DIRDIF (1999)'
_diffrn_ambient_temperature 100(2)
_diffrn_measured_fraction_theta_full 0.993
_diffrn_measured_fraction_theta_max 0.993
_diffrn_measurement_device '90 mm CCD camera on \k-goniostat'
_diffrn_measurement_device_type KappaCCD
_diffrn_measurement_method CCD
_diffrn_radiation_monochromator 'horizontally mounted graphite crystal'
_diffrn_radiation_probe x-ray
_diffrn_radiation_source 'fine-focus sealed tube'
_diffrn_radiation_type MoK\a
_diffrn_radiation_wavelength 0.71073
_diffrn_reflns_av_R_equivalents 0.0401
_diffrn_reflns_av_unetI/netI 0.0365
_diffrn_reflns_Laue_measured_fraction_full 0.993
_diffrn_reflns_Laue_measured_fraction_max 0.993
_diffrn_reflns_limit_h_max 13
_diffrn_reflns_limit_h_min -14
_diffrn_reflns_limit_k_max 0
_diffrn_reflns_limit_k_min -20
_diffrn_reflns_limit_l_max 13
_diffrn_reflns_limit_l_min -19
_diffrn_reflns_number 22174
_diffrn_reflns_point_group_measured_fraction_full 0.993
_diffrn_reflns_point_group_measured_fraction_max 0.993
_diffrn_reflns_theta_full 25.242
_diffrn_reflns_theta_max 25.238
_diffrn_reflns_theta_min 1.844
_exptl_absorpt_coefficient_mu 0.931
_exptl_absorpt_correction_T_max 1.049
_exptl_absorpt_correction_T_min 0.932
_exptl_absorpt_correction_type multi-scan
_exptl_absorpt_process_details
;
 R.H. Blessing, Acta Cryst. (1995), A51, 33-38
;
_exptl_crystal_colour brown
_exptl_crystal_density_diffrn 1.512
_exptl_crystal_density_method 'not measured'
_exptl_crystal_description plate
_exptl_crystal_F_000 1376
_exptl_crystal_recrystallization_method 'Re-crystallisation from solvent: tetrahydrofuran and petroleum ether'
_exptl_crystal_size_max 0.230
_exptl_crystal_size_mid 0.200
_exptl_crystal_size_min 0.030
_refine_diff_density_max 2.130
_refine_diff_density_min -1.754
_refine_diff_density_rms 0.332
_refine_ls_extinction_method none
_refine_ls_goodness_of_fit_ref 0.971
_refine_ls_hydrogen_treatment constr
_refine_ls_matrix_type full
_refine_ls_number_parameters 335
_refine_ls_number_reflns 5292
_refine_ls_number_restraints 0
_refine_ls_restrained_S_all 0.971
_refine_ls_R_factor_all 0.0656
_refine_ls_R_factor_gt 0.0450
_refine_ls_shift/su_max 0.001
_refine_ls_shift/su_mean 0.000
_refine_ls_structure_factor_coef Fsqd
_refine_ls_weighting_details 'w=1/[\s^2^(Fo^2^)+(0.1079P)^2^+9.3484P] where P=(Fo^2^+2Fc^2^)/3'
_refine_ls_weighting_scheme calc
_refine_ls_wR_factor_gt 0.1186
_refine_ls_wR_factor_ref 0.1571
_reflns_Friedel_coverage 0.000
_reflns_number_gt 3952
_reflns_number_total 5292
_reflns_threshold_expression 'I > 2\s(I)'
_cod_data_source_file c7ra06439j3.cif
_cod_data_source_block compound3
_cod_original_formula_sum 'C31 H43 Mo2 O2 P1'
_cod_database_code 7228614
_shelx_space_group_comment
;
The symmetry employed for this shelxl refinement is uniquely defined
by the following loop, which should always be used as a source of
symmetry information in preference to the above space-group names.
They are only intended as comments.
;
_shelxl_version_number 2014-3

loop_
_space_group_symop_operation_xyz
'x, y, z'
'-x, y+1/2, -z+1/2'
'-x, -y, -z'
'x, -y-1/2, z-1/2'

loop_
_atom_site_label
_atom_site_type_symbol
_atom_site_fract_x
_atom_site_fract_y
_atom_site_fract_z
_atom_site_U_iso_or_equiv
_atom_site_adp_type
_atom_site_occupancy
_atom_site_site_symmetry_order
_atom_site_calc_flag
_atom_site_refinement_flags_posn
_atom_site_refinement_flags_adp
Mo1 Mo -0.19628(4) 0.13527(2) 0.23850(3) 0.01845(16) Uani 1 1 d . .
Mo2 Mo 0.15060(4) 0.14084(2) 0.21863(3) 0.01587(16) Uani 1 1 d . .
P1 P -0.04642(12) 0.08499(7) 0.20847(9) 0.0191(3) Uani 1 1 d . .
O1 O -0.3764(4) 0.0692(2) 0.0446(3) 0.0340(9) Uani 1 1 d . .
O2 O -0.2523(4) -0.0374(2) 0.2806(3) 0.0324(9) Uani 1 1 d . .
C1 C -0.3092(5) 0.0956(3) 0.1168(4) 0.0241(11) Uani 1 1 d . .
C2 C -0.2317(5) 0.0284(3) 0.2673(3) 0.0246(11) Uani 1 1 d . .
C3 C -0.2297(5) 0.2742(3) 0.2228(4) 0.0271(12) Uani 1 1 d . .
H3 H -0.2476 0.2978 0.1653 0.033 Uiso 1 1 calc R U
C4 C -0.3146(5) 0.2439(3) 0.2518(4) 0.0263(11) Uani 1 1 d . .
H4 H -0.3983 0.2446 0.2169 0.032 Uiso 1 1 calc R U
C5 C -0.2514(6) 0.2128(3) 0.3420(4) 0.0327(13) Uani 1 1 d . .
H5 H -0.2858 0.1888 0.3772 0.039 Uiso 1 1 calc R U
C6 C -0.1269(6) 0.2240(3) 0.3706(4) 0.0343(14) Uani 1 1 d . .
H6 H -0.0649 0.2088 0.4279 0.041 Uiso 1 1 calc R U
C7 C -0.1122(6) 0.2624(3) 0.2968(4) 0.0333(13) Uani 1 1 d . .
H7 H -0.0393 0.2771 0.2969 0.040 Uiso 1 1 calc R U
C8 C 0.1876(5) 0.2184(3) 0.1149(4) 0.0260(11) Uani 1 1 d . .
H8 H 0.2668 0.2257 0.1237 0.031 Uiso 1 1 calc R U
C9 C 0.1252(5) 0.2679(3) 0.1516(3) 0.0238(11) Uani 1 1 d . .
H9 H 0.1557 0.3137 0.1873 0.029 Uiso 1 1 calc R U
C10 C 0.0094(5) 0.2353(3) 0.1243(3) 0.0238(11) Uani 1 1 d . .
H10 H -0.0499 0.2550 0.1399 0.029 Uiso 1 1 calc R U
C11 C -0.0008(5) 0.1664(3) 0.0683(3) 0.0262(11) Uani 1 1 d . .
H11 H -0.0690 0.1341 0.0405 0.031 Uiso 1 1 calc R U
C12 C 0.1083(5) 0.1553(3) 0.0620(4) 0.0274(12) Uani 1 1 d . .
H12 H 0.1256 0.1149 0.0297 0.033 Uiso 1 1 calc R U
C13 C -0.0743(5) -0.0102(3) 0.1423(4) 0.0266(11) Uani 1 1 d . .
H13A H -0.1364 -0.0399 0.1494 0.040 Uiso 1 1 calc R U
H13B H -0.0011 -0.0411 0.1660 0.040 Uiso 1 1 calc R U
H13C H -0.0998 0.0011 0.0772 0.040 Uiso 1 1 calc R U
C14 C 0.2321(4) 0.0212(3) 0.2907(3) 0.0173(10) Uani 1 1 d . .
H14 H 0.1974 -0.0282 0.2676 0.021 Uiso 1 1 calc R U
C15 C 0.2071(4) 0.0587(3) 0.3598(3) 0.0168(9) Uani 1 1 d . .
C16 C 0.2369(4) 0.1397(3) 0.3809(3) 0.0164(10) Uani 1 1 d . .
H16 H 0.2059 0.1679 0.4158 0.020 Uiso 1 1 calc R U
C17 C 0.3154(5) 0.1789(3) 0.3486(3) 0.0196(10) Uani 1 1 d . .
C18 C 0.3564(4) 0.1337(3) 0.2927(3) 0.0179(10) Uani 1 1 d . .
H18 H 0.4170 0.1552 0.2798 0.022 Uiso 1 1 calc R U
C19 C 0.3087(4) 0.0567(3) 0.2554(3) 0.0199(10) Uani 1 1 d . .
C20 C 0.1696(4) 0.0086(3) 0.4245(3) 0.0201(10) Uani 1 1 d . .
C21 C 0.2914(5) -0.0288(3) 0.4944(4) 0.0316(12) Uani 1 1 d . .
H21A H 0.2801 -0.0565 0.5426 0.047 Uiso 1 1 calc R U
H21B H 0.3505 0.0127 0.5219 0.047 Uiso 1 1 calc R U
H21C H 0.3190 -0.0657 0.4619 0.047 Uiso 1 1 calc R U
C22 C 0.0808(5) -0.0596(3) 0.3777(4) 0.0253(11) Uani 1 1 d . .
H22A H 0.0782 -0.0942 0.4248 0.038 Uiso 1 1 calc R U
H22B H 0.1067 -0.0894 0.3384 0.038 Uiso 1 1 calc R U
H22C H 0.0016 -0.0381 0.3405 0.038 Uiso 1 1 calc R U
C23 C 0.1204(5) 0.0583(3) 0.4804(4) 0.0294(12) Uani 1 1 d . .
H23A H 0.0516 0.0885 0.4382 0.044 Uiso 1 1 calc R U
H23B H 0.1821 0.0941 0.5211 0.044 Uiso 1 1 calc R U
H23C H 0.0964 0.0234 0.5171 0.044 Uiso 1 1 calc R U
C24 C 0.3762(5) 0.2575(3) 0.3963(3) 0.0223(10) Uani 1 1 d . .
C25 C 0.2857(5) 0.3152(3) 0.4053(4) 0.0289(12) Uani 1 1 d . .
H25A H 0.2192 0.3237 0.3449 0.043 Uiso 1 1 calc R U
H25B H 0.3250 0.3652 0.4300 0.043 Uiso 1 1 calc R U
H25C H 0.2562 0.2928 0.4468 0.043 Uiso 1 1 calc R U
C26 C 0.4384(5) 0.3003(3) 0.3446(4) 0.0281(12) Uani 1 1 d . .
H26A H 0.3795 0.3131 0.2822 0.042 Uiso 1 1 calc R U
H26B H 0.4992 0.2661 0.3417 0.042 Uiso 1 1 calc R U
H26C H 0.4755 0.3485 0.3772 0.042 Uiso 1 1 calc R U
C27 C 0.4732(5) 0.2344(4) 0.4944(4) 0.0357(13) Uani 1 1 d . .
H27A H 0.5144 0.2817 0.5273 0.054 Uiso 1 1 calc R U
H27B H 0.5304 0.1986 0.4888 0.054 Uiso 1 1 calc R U
H27C H 0.4352 0.2087 0.5284 0.054 Uiso 1 1 calc R U
C28 C 0.3573(4) 0.0055(3) 0.1999(3) 0.0212(10) Uani 1 1 d . .
C29 C 0.2602(5) -0.0498(3) 0.1307(4) 0.0242(11) Uani 1 1 d . .
H29A H 0.2397 -0.0898 0.1646 0.036 Uiso 1 1 calc R U
H29B H 0.2906 -0.0753 0.0914 0.036 Uiso 1 1 calc R U
H29C H 0.1894 -0.0192 0.0928 0.036 Uiso 1 1 calc R U
C30 C 0.4095(5) 0.0568(3) 0.1466(4) 0.0297(12) Uani 1 1 d . .
H30A H 0.3477 0.0917 0.1043 0.045 Uiso 1 1 calc R U
H30B H 0.4378 0.0228 0.1120 0.045 Uiso 1 1 calc R U
H30C H 0.4757 0.0881 0.1903 0.045 Uiso 1 1 calc R U
C31 C 0.4602(5) -0.0445(3) 0.2723(4) 0.0315(13) Uani 1 1 d . .
H31A H 0.5226 -0.0096 0.3140 0.047 Uiso 1 1 calc R U
H31B H 0.4928 -0.0789 0.2410 0.047 Uiso 1 1 calc R U
H31C H 0.4296 -0.0762 0.3073 0.047 Uiso 1 1 calc R U

loop_
_atom_site_aniso_label
_atom_site_aniso_U_11
_atom_site_aniso_U_22
_atom_site_aniso_U_33
_atom_site_aniso_U_23
_atom_site_aniso_U_13
_atom_site_aniso_U_12
Mo1 0.0200(3) 0.0174(3) 0.0185(3) -0.00040(15) 0.0090(2) 0.00056(15)
Mo2 0.0194(3) 0.0142(3) 0.0153(3) 0.00153(14) 0.0089(2) 0.00096(14)
P1 0.0224(6) 0.0158(6) 0.0219(6) -0.0003(5) 0.0124(5) 0.0003(5)
O1 0.035(2) 0.038(2) 0.025(2) -0.0013(17) 0.0097(18) 0.0024(18)
O2 0.035(2) 0.028(2) 0.038(2) 0.0012(17) 0.0195(18) -0.0019(17)
C1 0.029(3) 0.016(2) 0.030(3) 0.002(2) 0.015(2) 0.007(2)
C2 0.023(3) 0.029(3) 0.023(3) -0.003(2) 0.011(2) 0.002(2)
C3 0.041(3) 0.012(2) 0.039(3) -0.001(2) 0.027(3) 0.003(2)
C4 0.026(3) 0.018(2) 0.035(3) 0.000(2) 0.014(2) 0.007(2)
C5 0.051(4) 0.022(3) 0.038(3) -0.005(2) 0.031(3) -0.001(2)
C6 0.046(4) 0.031(3) 0.018(3) -0.011(2) 0.008(3) 0.006(3)
C7 0.037(3) 0.024(3) 0.043(3) -0.014(2) 0.021(3) -0.005(2)
C8 0.036(3) 0.021(3) 0.028(3) 0.003(2) 0.020(2) 0.000(2)
C9 0.034(3) 0.013(2) 0.023(3) 0.0018(19) 0.011(2) -0.003(2)
C10 0.022(3) 0.020(2) 0.027(3) 0.005(2) 0.009(2) 0.003(2)
C11 0.032(3) 0.022(3) 0.019(2) 0.002(2) 0.005(2) -0.005(2)
C12 0.043(3) 0.025(3) 0.018(2) 0.003(2) 0.017(2) 0.001(2)
C13 0.030(3) 0.022(3) 0.025(3) -0.005(2) 0.010(2) -0.001(2)
C14 0.021(2) 0.008(2) 0.022(2) 0.0043(18) 0.009(2) 0.0037(18)
C15 0.019(2) 0.020(2) 0.012(2) -0.0009(18) 0.0075(19) 0.0024(19)
C16 0.019(3) 0.018(2) 0.012(2) -0.0006(17) 0.007(2) 0.0017(17)
C17 0.028(3) 0.016(2) 0.014(2) -0.0020(18) 0.009(2) -0.006(2)
C18 0.021(3) 0.019(2) 0.012(2) 0.0005(17) 0.005(2) -0.0014(18)
C19 0.025(3) 0.017(2) 0.019(2) -0.0016(19) 0.010(2) 0.0034(19)
C20 0.025(3) 0.020(2) 0.016(2) 0.0035(19) 0.010(2) -0.001(2)
C21 0.027(3) 0.037(3) 0.030(3) 0.010(2) 0.012(2) 0.001(2)
C22 0.032(3) 0.022(3) 0.026(3) 0.004(2) 0.017(2) 0.000(2)
C23 0.044(3) 0.026(3) 0.026(3) 0.001(2) 0.022(3) -0.003(2)
C24 0.029(3) 0.017(2) 0.020(2) -0.0004(19) 0.010(2) -0.006(2)
C25 0.043(3) 0.018(3) 0.032(3) -0.009(2) 0.022(3) -0.005(2)
C26 0.033(3) 0.020(3) 0.033(3) -0.005(2) 0.016(2) -0.005(2)
C27 0.041(4) 0.033(3) 0.025(3) -0.002(2) 0.007(3) -0.004(3)
C28 0.022(3) 0.022(2) 0.022(2) -0.001(2) 0.012(2) 0.001(2)
C29 0.029(3) 0.020(3) 0.027(3) -0.004(2) 0.016(2) 0.000(2)
C30 0.041(3) 0.026(3) 0.035(3) -0.006(2) 0.029(3) 0.000(2)
C31 0.032(3) 0.036(3) 0.028(3) -0.001(2) 0.015(2) 0.013(2)

loop_
_atom_type_symbol
_atom_type_description
_atom_type_scat_dispersion_real
_atom_type_scat_dispersion_imag
_atom_type_scat_source
C C 0.0033 0.0016 'International Tables Vol C Tables 4.2.6.8 and 6.1.1.4'
H H 0.0000 0.0000 'International Tables Vol C Tables 4.2.6.8 and 6.1.1.4'
Mo Mo -1.6832 0.6857 'International Tables Vol C Tables 4.2.6.8 and 6.1.1.4'
O O 0.0106 0.0060 'International Tables Vol C Tables 4.2.6.8 and 6.1.1.4'
P P 0.1023 0.0942 'International Tables Vol C Tables 4.2.6.8 and 6.1.1.4'

loop_
_geom_angle_atom_site_label_1
_geom_angle_atom_site_label_2
_geom_angle_atom_site_label_3
_geom_angle
C1 Mo1 C2 77.5(2)
C1 Mo1 P1 87.26(15)
C2 Mo1 P1 89.82(15)
C1 Mo1 C3 102.6(2)
C2 Mo1 C3 152.46(19)
P1 Mo1 C3 117.72(13)
C1 Mo1 C7 134.1(2)
C2 Mo1 C7 147.0(2)
P1 Mo1 C7 99.27(15)
C3 Mo1 C7 34.9(2)
C1 Mo1 C4 98.83(19)
C2 Mo1 C4 117.93(19)
P1 Mo1 C4 152.24(13)
C3 Mo1 C4 34.52(18)
C7 Mo1 C4 57.41(19)
C1 Mo1 C6 155.3(2)
C2 Mo1 C6 113.1(2)
P1 Mo1 C6 114.05(15)
C3 Mo1 C6 57.4(2)
C7 Mo1 C6 34.6(2)
C4 Mo1 C6 56.53(19)
C1 Mo1 C5 125.0(2)
C2 Mo1 C5 99.95(19)
P1 Mo1 C5 147.57(15)
C3 Mo1 C5 56.92(18)
C7 Mo1 C5 57.08(19)
C4 Mo1 C5 33.72(19)
C6 Mo1 C5 33.9(2)
C17 Mo2 C19 67.42(17)
C17 Mo2 C18 36.51(17)
C19 Mo2 C18 36.80(17)
C17 Mo2 C8 96.71(18)
C19 Mo2 C8 96.67(18)
C18 Mo2 C8 82.72(18)
C17 Mo2 C14 76.79(17)
C19 Mo2 C14 36.34(17)
C18 Mo2 C14 63.70(16)
C8 Mo2 C14 131.84(18)
C17 Mo2 C16 36.60(16)
C19 Mo2 C16 77.77(16)
C18 Mo2 C16 64.25(17)
C8 Mo2 C16 131.83(18)
C14 Mo2 C16 63.48(16)
C17 Mo2 C12 129.73(19)
C19 Mo2 C12 95.84(18)
C18 Mo2 C12 103.40(19)
C8 Mo2 C12 36.06(19)
C14 Mo2 C12 117.82(18)
C16 Mo2 C12 166.29(19)
C17 Mo2 C11 151.13(17)
C19 Mo2 C11 125.89(18)
C18 Mo2 C11 137.94(18)
C8 Mo2 C11 58.73(19)
C14 Mo2 C11 130.16(17)
C16 Mo2 C11 155.43(18)
C12 Mo2 C11 35.04(19)
C17 Mo2 C9 92.68(17)
C19 Mo2 C9 127.65(18)
C18 Mo2 C9 100.22(17)
C8 Mo2 C9 35.64(18)
C14 Mo2 C9 163.39(18)
C16 Mo2 C9 114.81(16)
C12 Mo2 C9 59.58(18)
C11 Mo2 C9 58.63(18)
C17 Mo2 C10 120.66(17)
C19 Mo2 C10 153.92(18)
C18 Mo2 C10 135.17(17)
C8 Mo2 C10 58.94(18)
C14 Mo2 C10 160.60(17)
C16 Mo2 C10 124.45(17)
C12 Mo2 C10 59.33(19)
C11 Mo2 C10 35.61(18)
C9 Mo2 C10 34.96(18)
C17 Mo2 C15 62.79(16)
C19 Mo2 C15 63.37(16)
C18 Mo2 C15 72.35(16)
C8 Mo2 C15 155.07(18)
C14 Mo2 C15 34.33(15)
C16 Mo2 C15 34.04(15)
C12 Mo2 C15 151.41(17)
C11 Mo2 C15 144.66(17)
C9 Mo2 C15 148.53(16)
C10 Mo2 C15 142.63(17)
C17 Mo2 P1 127.50(12)
C19 Mo2 P1 118.49(13)
C18 Mo2 P1 145.84(12)
C8 Mo2 P1 130.51(15)
C14 Mo2 P1 84.56(12)
C16 Mo2 P1 91.25(12)
C12 Mo2 P1 102.45(15)
C11 Mo2 P1 72.23(14)
C9 Mo2 P1 112.03(14)
C10 Mo2 P1 77.86(13)
C15 Mo2 P1 74.24(11)
C13 P1 Mo1 118.41(18)
C13 P1 Mo2 106.48(18)
Mo1 P1 Mo2 134.07(6)
O1 C1 Mo1 177.8(4)
O2 C2 Mo1 176.4(4)
C4 C3 C7 108.0(5)
C4 C3 Mo1 74.4(3)
C7 C3 Mo1 73.1(3)
C4 C3 H3 126.0
C7 C3 H3 126.0
Mo1 C3 H3 118.5
C5 C4 C3 108.3(5)
C5 C4 Mo1 74.0(3)
C3 C4 Mo1 71.1(3)
C5 C4 H4 125.9
C3 C4 H4 125.9
Mo1 C4 H4 120.8
C4 C5 C6 108.4(5)
C4 C5 Mo1 72.3(3)
C6 C5 Mo1 72.4(3)
C4 C5 H5 125.8
C6 C5 H5 125.8
Mo1 C5 H5 121.3
C5 C6 C7 108.2(5)
C5 C6 Mo1 73.7(3)
C7 C6 Mo1 71.4(3)
C5 C6 H6 125.9
C7 C6 H6 125.9
Mo1 C6 H6 120.7
C3 C7 C6 107.1(5)
C3 C7 Mo1 72.0(3)
C6 C7 Mo1 74.0(3)
C3 C7 H7 126.4
C6 C7 H7 126.4
Mo1 C7 H7 119.5
C9 C8 C12 108.7(5)
C9 C8 Mo2 73.6(3)
C12 C8 Mo2 73.0(3)
C9 C8 H8 125.7
C12 C8 H8 125.7
Mo2 C8 H8 119.5
C10 C9 C8 107.8(4)
C10 C9 Mo2 72.6(3)
C8 C9 Mo2 70.7(3)
C10 C9 H9 126.1
C8 C9 H9 126.1
Mo2 C9 H9 122.3
C9 C10 C11 107.6(5)
C9 C10 Mo2 72.5(3)
C11 C10 Mo2 72.0(3)
C9 C10 H10 126.2
C11 C10 H10 126.2
Mo2 C10 H10 121.1
C12 C11 C10 109.2(5)
C12 C11 Mo2 72.2(3)
C10 C11 Mo2 72.4(3)
C12 C11 H11 125.4
C10 C11 H11 125.4
Mo2 C11 H11 121.7
C11 C12 C8 106.6(5)
C11 C12 Mo2 72.8(3)
C8 C12 Mo2 71.0(3)
C11 C12 H12 126.7
C8 C12 H12 126.7
Mo2 C12 H12 121.3
P1 C13 H13A 109.5
P1 C13 H13B 109.5
H13A C13 H13B 109.5
P1 C13 H13C 109.5
H13A C13 H13C 109.5
H13B C13 H13C 109.5
C15 C14 C19 122.2(4)
C15 C14 Mo2 78.8(3)
C19 C14 Mo2 70.1(3)
C15 C14 H14 118.9
C19 C14 H14 118.9
Mo2 C14 H14 123.6
C16 C15 C14 119.4(4)
C16 C15 C20 119.0(4)
C14 C15 C20 120.6(4)
C16 C15 Mo2 67.6(3)
C14 C15 Mo2 66.9(2)
C20 C15 Mo2 149.8(3)
C15 C16 C17 120.0(4)
C15 C16 Mo2 78.4(3)
C17 C16 Mo2 69.3(3)
C15 C16 H16 120.0
C17 C16 H16 120.0
Mo2 C16 H16 123.7
C18 C17 C16 117.6(4)
C18 C17 C24 122.3(4)
C16 C17 C24 118.1(4)
C18 C17 Mo2 72.5(3)
C16 C17 Mo2 74.1(3)
C24 C17 Mo2 137.6(3)
C17 C18 C19 123.0(4)
C17 C18 Mo2 71.0(3)
C19 C18 Mo2 70.9(3)
C17 C18 H18 118.5
C19 C18 H18 118.5
Mo2 C18 H18 133.1
C14 C19 C18 115.7(4)
C14 C19 C28 119.4(4)
C18 C19 C28 123.4(4)
C14 C19 Mo2 73.6(3)
C18 C19 Mo2 72.3(3)
C28 C19 Mo2 135.3(3)
C22 C20 C23 108.0(4)
C22 C20 C15 116.1(4)
C23 C20 C15 113.9(4)
C22 C20 C21 107.8(4)
C23 C20 C21 108.0(4)
C15 C20 C21 102.6(4)
C20 C21 H21A 109.5
C20 C21 H21B 109.5
H21A C21 H21B 109.5
C20 C21 H21C 109.5
H21A C21 H21C 109.5
H21B C21 H21C 109.5
C20 C22 H22A 109.5
C20 C22 H22B 109.5
H22A C22 H22B 109.5
C20 C22 H22C 109.5
H22A C22 H22C 109.5
H22B C22 H22C 109.5
C20 C23 H23A 109.5
C20 C23 H23B 109.5
H23A C23 H23B 109.5
C20 C23 H23C 109.5
H23A C23 H23C 109.5
H23B C23 H23C 109.5
C25 C24 C17 111.7(4)
C25 C24 C26 108.4(4)
C17 C24 C26 112.6(4)
C25 C24 C27 109.4(4)
C17 C24 C27 106.1(4)
C26 C24 C27 108.5(4)
C24 C25 H25A 109.5
C24 C25 H25B 109.5
H25A C25 H25B 109.5
C24 C25 H25C 109.5
H25A C25 H25C 109.5
H25B C25 H25C 109.5
C24 C26 H26A 109.5
C24 C26 H26B 109.5
H26A C26 H26B 109.5
C24 C26 H26C 109.5
H26A C26 H26C 109.5
H26B C26 H26C 109.5
C24 C27 H27A 109.5
C24 C27 H27B 109.5
H27A C27 H27B 109.5
C24 C27 H27C 109.5
H27A C27 H27C 109.5
H27B C27 H27C 109.5
C19 C28 C29 112.0(4)
C19 C28 C31 106.0(4)
C29 C28 C31 109.6(4)
C19 C28 C30 111.9(4)
C29 C28 C30 109.0(4)
C31 C28 C30 108.2(4)
C28 C29 H29A 109.5
C28 C29 H29B 109.5
H29A C29 H29B 109.5
C28 C29 H29C 109.5
H29A C29 H29C 109.5
H29B C29 H29C 109.5
C28 C30 H30A 109.5
C28 C30 H30B 109.5
H30A C30 H30B 109.5
C28 C30 H30C 109.5
H30A C30 H30C 109.5
H30B C30 H30C 109.5
C28 C31 H31A 109.5
C28 C31 H31B 109.5
H31A C31 H31B 109.5
C28 C31 H31C 109.5
H31A C31 H31C 109.5
H31B C31 H31C 109.5

loop_
_geom_bond_atom_site_label_1
_geom_bond_atom_site_label_2
_geom_bond_distance
Mo1 C1 1.936(5)
Mo1 C2 1.944(5)
Mo1 P1 2.2638(13)
Mo1 C3 2.356(5)
Mo1 C7 2.369(5)
Mo1 C4 2.398(5)
Mo1 C6 2.403(5)
Mo1 C5 2.420(5)
Mo2 C17 2.257(5)
Mo2 C19 2.259(5)
Mo2 C18 2.277(5)
Mo2 C8 2.300(5)
Mo2 C14 2.305(4)
Mo2 C16 2.321(5)
Mo2 C12 2.326(5)
Mo2 C11 2.334(5)
Mo2 C9 2.337(5)
Mo2 C10 2.338(5)
Mo2 C15 2.459(4)
Mo2 P1 2.5376(13)
P1 C13 1.857(5)
O1 C1 1.167(6)
O2 C2 1.170(6)
C3 C4 1.411(7)
C3 C7 1.419(8)
C3 H3 0.9300
C4 C5 1.398(8)
C4 H4 0.9300
C5 C6 1.405(9)
C5 H5 0.9300
C6 C7 1.421(8)
C6 H6 0.9300
C7 H7 0.9300
C8 C9 1.419(7)
C8 C12 1.432(8)
C8 H8 0.9300
C9 C10 1.404(7)
C9 H9 0.9300
C10 C11 1.429(7)
C10 H10 0.9300
C11 C12 1.403(8)
C11 H11 0.9300
C12 H12 0.9300
C13 H13A 0.9600
C13 H13B 0.9600
C13 H13C 0.9600
C14 C15 1.414(6)
C14 C19 1.424(7)
C14 H14 0.9300
C15 C16 1.405(6)
C15 C20 1.550(6)
C16 C17 1.439(7)
C16 H16 0.9300
C17 C18 1.421(7)
C17 C24 1.538(6)
C18 C19 1.432(6)
C18 H18 0.9300
C19 C28 1.532(6)
C20 C22 1.528(7)
C20 C23 1.527(7)
C20 C21 1.551(7)
C21 H21A 0.9600
C21 H21B 0.9600
C21 H21C 0.9600
C22 H22A 0.9600
C22 H22B 0.9600
C22 H22C 0.9600
C23 H23A 0.9600
C23 H23B 0.9600
C23 H23C 0.9600
C24 C25 1.528(7)
C24 C26 1.529(7)
C24 C27 1.540(7)
C25 H25A 0.9600
C25 H25B 0.9600
C25 H25C 0.9600
C26 H26A 0.9600
C26 H26B 0.9600
C26 H26C 0.9600
C27 H27A 0.9600
C27 H27B 0.9600
C27 H27C 0.9600
C28 C29 1.528(7)
C28 C31 1.531(7)
C28 C30 1.535(7)
C29 H29A 0.9600
C29 H29B 0.9600
C29 H29C 0.9600
C30 H30A 0.9600
C30 H30B 0.9600
C30 H30C 0.9600
C31 H31A 0.9600
C31 H31B 0.9600
C31 H31C 0.9600
